data_7032866
loop_
_publ_author_name
'Johnstone, Timothy C.'
'Alexander, Sarah M.'
'Wilson, Justin J.'
'Lippard, Stephen J.'

_publ_section_title
;
 Oxidative halogenation of cisplatin and carboplatin: synthesis,
 spectroscopy, and crystal and molecular structures of Pt(IV) prodrugs.
;
_journal_issue 1
_journal_name_full 'Dalton transactions (Cambridge, England : 2003)'
_journal_page_first 119
_journal_page_last 129
_journal_paper_doi 10.1039/c4dt02627f
_journal_volume 44
_journal_year 2015
_chemical_formula_moiety 'Cl3 H9 N3 Pt, C3 H7 N O, Cl'
_chemical_formula_sum 'C3 H16 Cl4 N4 O Pt'
_chemical_formula_weight 461.09
_chemical_name_systematic
;
fac-triamminetrichloroplatinum(IV) chloride mono(dimethylformamide)
;
_space_group_IT_number 14
_symmetry_cell_setting monoclinic
_symmetry_space_group_name_Hall '-P 2yn'
_symmetry_space_group_name_H-M 'P 1 21/n 1'
_atom_sites_solution_hydrogens geom
_atom_sites_solution_primary direct
_atom_sites_solution_secondary difmap
_audit_creation_method SHELXL-97
_cell_angle_alpha 90.00
_cell_angle_beta 96.665(3)
_cell_angle_gamma 90.00
_cell_formula_units_Z 4
_cell_length_a 6.3996(14)
_cell_length_b 10.711(2)
_cell_length_c 18.334(4)
_cell_measurement_reflns_used 419
_cell_measurement_temperature 100(2)
_cell_measurement_theta_max 28.54
_cell_measurement_theta_min 2.21
_cell_volume 1248.2(5)
_computing_cell_refinement 'Bruker SMART'
_computing_data_collection 'Bruker SMART'
_computing_data_reduction 'Bruker SAINT'
_computing_molecular_graphics 'Bruker SHELXTL'
_computing_publication_material 'Bruker SHELXTL'
_computing_structure_refinement 'SHELXL-97 (Sheldrick, 1997)'
_computing_structure_solution 'SHELXS-97 (Sheldrick, 1990)'
_diffrn_ambient_temperature 100(2)
_diffrn_measured_fraction_theta_full 0.999
_diffrn_measured_fraction_theta_max 0.999
_diffrn_measurement_device_type 'CCD area detector'
_diffrn_measurement_method 'phi and omega scans'
_diffrn_radiation_monochromator graphite
_diffrn_radiation_source 'fine-focus sealed tube'
_diffrn_radiation_type MoK\a
_diffrn_radiation_wavelength 0.71073
_diffrn_reflns_av_R_equivalents 0.0696
_diffrn_reflns_av_sigmaI/netI 0.0421
_diffrn_reflns_limit_h_max 8
_diffrn_reflns_limit_h_min -8
_diffrn_reflns_limit_k_max 14
_diffrn_reflns_limit_k_min -14
_diffrn_reflns_limit_l_max 24
_diffrn_reflns_limit_l_min -24
_diffrn_reflns_number 23701
_diffrn_reflns_theta_full 28.54
_diffrn_reflns_theta_max 28.54
_diffrn_reflns_theta_min 2.21
_exptl_absorpt_coefficient_mu 12.070
_exptl_absorpt_correction_T_max 0.7943
_exptl_absorpt_correction_T_min 0.4097
_exptl_absorpt_correction_type multi-scan
_exptl_absorpt_process_details 'Blessing, 1995'
_exptl_crystal_colour yellow
_exptl_crystal_density_diffrn 2.453
_exptl_crystal_density_method 'not measured'
_exptl_crystal_description prism
_exptl_crystal_F_000 864
_exptl_crystal_size_max 0.09
_exptl_crystal_size_mid 0.05
_exptl_crystal_size_min 0.02
_refine_diff_density_max 2.064
_refine_diff_density_min -1.050
_refine_diff_density_rms 0.221
_refine_ls_extinction_method none
_refine_ls_goodness_of_fit_ref 1.073
_refine_ls_hydrogen_treatment constr
_refine_ls_matrix_type full
_refine_ls_number_parameters 123
_refine_ls_number_reflns 3185
_refine_ls_number_restraints 0
_refine_ls_restrained_S_all 1.073
_refine_ls_R_factor_all 0.0456
_refine_ls_R_factor_gt 0.0325
_refine_ls_shift/su_max 0.001
_refine_ls_shift/su_mean 0.000
_refine_ls_structure_factor_coef Fsqd
_refine_ls_weighting_details 'calc w=1/[\s^2^(Fo^2^)+(0.0295P)^2^+3.6382P] where P=(Fo^2^+2Fc^2^)/3'
_refine_ls_weighting_scheme calc
_refine_ls_wR_factor_gt 0.0674
_refine_ls_wR_factor_ref 0.0728
_reflns_number_gt 2632
_reflns_number_total 3185
_reflns_threshold_expression >2sigma(I)
_cod_data_source_file c4dt02627f2.cif
_cod_data_source_block ESI5
_cod_depositor_comments
;
The following automatic conversions were performed:

'_symmetry_cell_setting' value 'Monoclinic' changed to 'monoclinic'
according to
/usr/data/users/saulius/crontab/automatic-downloads/rss-feeds/RSC/lib/dictionaries/cif_core.dic
dictionary named 'cif_core.dic' version 2.4.2 from 2011-04-26.

Automatic conversion script
Id: cif_fix_values 2827 2014-09-09 07:05:25Z andrius 

 Adding full bibliography for 7032857--7032866.cif.
;
_cod_original_cell_volume 1248.3(5)
_cod_original_sg_symbol_H-M P2(1)/n
_cod_database_code 7032866

loop_
_symmetry_equiv_pos_as_xyz
'x, y, z'
'-x+1/2, y+1/2, -z+1/2'
'-x, -y, -z'
'x-1/2, -y-1/2, z-1/2'

loop_
_atom_site_label
_atom_site_type_symbol
_atom_site_fract_x
_atom_site_fract_y
_atom_site_fract_z
_atom_site_U_iso_or_equiv
_atom_site_adp_type
_atom_site_occupancy
_atom_site_symmetry_multiplicity
_atom_site_calc_flag
_atom_site_refinement_flags
Pt1 Pt 1.19471(3) 0.412786(19) 0.318949(12) 0.01449(7) Uani 1 1 d .
Cl1 Cl 0.9538(2) 0.57505(13) 0.31232(9) 0.0233(3) Uani 1 1 d .
Cl2 Cl 0.9333(2) 0.26898(13) 0.28373(8) 0.0213(3) Uani 1 1 d .
Cl3 Cl 1.2606(2) 0.44104(15) 0.19876(8) 0.0256(3) Uani 1 1 d .
N1 N 1.4088(7) 0.2693(4) 0.3265(3) 0.0185(10) Uani 1 1 d .
H1A H 1.5212 0.2899 0.3593 0.028 Uiso 1 1 calc R
H1B H 1.4527 0.2557 0.2817 0.028 Uiso 1 1 calc R
H1C H 1.3474 0.1988 0.3417 0.028 Uiso 1 1 calc R
N2 N 1.4273(8) 0.5408(5) 0.3513(3) 0.0226(11) Uani 1 1 d .
H2A H 1.3721 0.6048 0.3755 0.034 Uiso 1 1 calc R
H2B H 1.4815 0.5710 0.3111 0.034 Uiso 1 1 calc R
H2C H 1.5312 0.5032 0.3817 0.034 Uiso 1 1 calc R
N3 N 1.1442(8) 0.3854(5) 0.4261(3) 0.0179(10) Uani 1 1 d .
H3A H 1.2002 0.3108 0.4420 0.027 Uiso 1 1 calc R
H3B H 1.0035 0.3853 0.4295 0.027 Uiso 1 1 calc R
H3C H 1.2065 0.4479 0.4544 0.027 Uiso 1 1 calc R
Cl1C Cl 0.6829(2) 0.36853(15) 0.47908(9) 0.0257(3) Uani 1 1 d .
O1S O 1.2710(8) 0.1350(4) 0.4428(2) 0.0291(10) Uani 1 1 d .
N1S N 1.2362(8) 0.0612(5) 0.5561(3) 0.0216(11) Uani 1 1 d .
C3S C 1.2643(10) 0.0481(6) 0.4863(4) 0.0225(13) Uani 1 1 d .
H3S H 1.2805 -0.0342 0.4685 0.027 Uiso 1 1 calc .
C2S C 1.2276(11) -0.0452(6) 0.6050(4) 0.0291(15) Uani 1 1 d .
H2S1 H 1.2360 -0.1226 0.5771 0.044 Uiso 1 1 calc R
H2S2 H 1.0950 -0.0434 0.6269 0.044 Uiso 1 1 calc R
H2S3 H 1.3459 -0.0411 0.6440 0.044 Uiso 1 1 calc R
C1S C 1.2109(13) 0.1846(6) 0.5858(4) 0.0350(17) Uani 1 1 d .
H1S1 H 1.3186 0.2403 0.5701 0.052 Uiso 1 1 calc R
H1S2 H 1.2260 0.1804 0.6395 0.052 Uiso 1 1 calc R
H1S3 H 1.0710 0.2168 0.5678 0.052 Uiso 1 1 calc R

loop_
_atom_site_aniso_label
_atom_site_aniso_U_11
_atom_site_aniso_U_22
_atom_site_aniso_U_33
_atom_site_aniso_U_23
_atom_site_aniso_U_13
_atom_site_aniso_U_12
Pt1 0.01464(11) 0.01388(11) 0.01501(12) 0.00121(9) 0.00196(8) -0.00008(9)
Cl1 0.0236(7) 0.0201(7) 0.0262(8) 0.0042(6) 0.0039(6) 0.0063(6)
Cl2 0.0211(7) 0.0204(7) 0.0219(7) -0.0017(6) 0.0004(6) -0.0046(6)
Cl3 0.0277(8) 0.0310(8) 0.0192(7) 0.0066(6) 0.0073(6) 0.0017(7)
N1 0.017(2) 0.022(2) 0.017(3) 0.001(2) 0.0018(19) 0.005(2)
N2 0.017(2) 0.021(2) 0.030(3) 0.002(2) 0.003(2) -0.007(2)
N3 0.018(2) 0.023(2) 0.012(2) 0.0021(19) 0.0014(19) 0.000(2)
Cl1C 0.0216(7) 0.0290(7) 0.0263(8) -0.0082(6) 0.0021(6) -0.0006(6)
O1S 0.040(3) 0.025(2) 0.022(2) 0.0057(19) 0.005(2) -0.001(2)
N1S 0.025(3) 0.018(2) 0.021(3) 0.002(2) -0.001(2) 0.002(2)
C3S 0.021(3) 0.020(3) 0.027(3) -0.003(3) 0.004(3) 0.000(3)
C2S 0.029(4) 0.022(3) 0.035(4) 0.008(3) 0.003(3) 0.002(3)
C1S 0.053(5) 0.023(3) 0.028(4) -0.007(3) 0.001(3) 0.005(3)

loop_
_atom_type_symbol
_atom_type_description
_atom_type_scat_dispersion_real
_atom_type_scat_dispersion_imag
_atom_type_scat_source
C C 0.0033 0.0016 'International Tables Vol C Tables 4.2.6.8 and 6.1.1.4'
H H 0.0000 0.0000 'International Tables Vol C Tables 4.2.6.8 and 6.1.1.4'
N N 0.0061 0.0033 'International Tables Vol C Tables 4.2.6.8 and 6.1.1.4'
O O 0.0106 0.0060 'International Tables Vol C Tables 4.2.6.8 and 6.1.1.4'
Cl Cl 0.1484 0.1585 'International Tables Vol C Tables 4.2.6.8 and 6.1.1.4'
Pt Pt -1.7033 8.3905 'International Tables Vol C Tables 4.2.6.8 and 6.1.1.4'

loop_
_geom_angle_atom_site_label_1
_geom_angle_atom_site_label_2
_geom_angle_atom_site_label_3
_geom_angle
N3 Pt1 N1 90.39(19)
N3 Pt1 N2 90.5(2)
N1 Pt1 N2 91.4(2)
N3 Pt1 Cl2 89.02(14)
N1 Pt1 Cl2 88.61(15)
N2 Pt1 Cl2 179.47(15)
N3 Pt1 Cl3 178.42(14)
N1 Pt1 Cl3 88.15(14)
N2 Pt1 Cl3 88.97(16)
Cl2 Pt1 Cl3 91.56(6)
N3 Pt1 Cl1 88.83(14)
N1 Pt1 Cl1 179.16(14)
N2 Pt1 Cl1 88.27(15)
Cl2 Pt1 Cl1 91.70(6)
Cl3 Pt1 Cl1 92.62(6)
C3S N1S C1S 119.7(5)
C3S N1S C2S 122.2(5)
C1S N1S C2S 118.1(6)
O1S C3S N1S 124.6(6)

loop_
_geom_bond_atom_site_label_1
_geom_bond_atom_site_label_2
_geom_bond_distance
Pt1 N3 2.049(5)
Pt1 N1 2.053(5)
Pt1 N2 2.060(5)
Pt1 Cl2 2.3103(14)
Pt1 Cl3 2.3110(16)
Pt1 Cl1 2.3172(14)
O1S C3S 1.231(8)
N1S C3S 1.320(8)
N1S C1S 1.446(8)
N1S C2S 1.454(8)
